data_4110634
loop_
_publ_author_name
'Stephanie M. Ng'
'Scott J. Bader'
'Marc L. Snapper'

_publ_section_title
;
 Solvent-Controlled Intramolecular [2 + 2] Photocycloadditions of
 \a-Substituted Enones
;
_journal_name_full 'Journal of the American Chemical Society'
_journal_page_first 7315
_journal_page_last 7319
_journal_paper_doi 10.1021/ja060968g
_journal_volume 128
_journal_year 2006
_chemical_formula_moiety 'C17 H17 Br O3'
_chemical_formula_sum 'C17 H17 Br O3'
_chemical_formula_weight 349.22
_space_group_IT_number 2
_symmetry_cell_setting triclinic
_symmetry_Int_Tables_number 2
_symmetry_space_group_name_Hall '-P 1'
_symmetry_space_group_name_H-M 'P -1'
_atom_sites_solution_hydrogens geom
_atom_sites_solution_primary direct
_atom_sites_solution_secondary difmap
_audit_creation_method SHELXL-97
_cell_angle_alpha 80.465(2)
_cell_angle_beta 80.050(2)
_cell_angle_gamma 74.974(2)
_cell_formula_units_Z 2
_cell_length_a 6.6324(5)
_cell_length_b 7.3864(9)
_cell_length_c 16.3004(14)
_cell_measurement_reflns_used 3160
_cell_measurement_temperature 193(2)
_cell_measurement_theta_max 28.17
_cell_measurement_theta_min 2.56
_cell_volume 753.49(13)
_computing_cell_refinement 'Bruker SMART'
_computing_data_collection 'Bruker SMART'
_computing_data_reduction 'Bruker SAINT'
_computing_molecular_graphics 'Bruker SHELXTL'
_computing_publication_material 'Bruker SHELXTL'
_computing_structure_refinement 'SHELXL-97 (Sheldrick, 1997)'
_computing_structure_solution 'SHELXS-97 (Sheldrick, 1990)'
_diffrn_ambient_temperature 193(2)
_diffrn_measured_fraction_theta_full 0.989
_diffrn_measured_fraction_theta_max 0.989
_diffrn_measurement_device_type 'CCD area detector'
_diffrn_measurement_method 'phi and omega scans'
_diffrn_radiation_monochromator graphite
_diffrn_radiation_probe x-ray
_diffrn_radiation_type MoK\a
_diffrn_radiation_wavelength 0.71073
_diffrn_reflns_av_R_equivalents 0.0157
_diffrn_reflns_av_sigmaI/netI 0.0273
_diffrn_reflns_limit_h_max 4
_diffrn_reflns_limit_h_min -8
_diffrn_reflns_limit_k_max 9
_diffrn_reflns_limit_k_min -9
_diffrn_reflns_limit_l_max 20
_diffrn_reflns_limit_l_min -21
_diffrn_reflns_number 5657
_diffrn_reflns_theta_full 28.27
_diffrn_reflns_theta_max 28.27
_diffrn_reflns_theta_min 1.28
_diffrn_source 'normal-focus sealed tube'
_exptl_absorpt_coefficient_mu 2.735
_exptl_absorpt_correction_type none
_exptl_crystal_colour colorless
_exptl_crystal_density_diffrn 1.539
_exptl_crystal_density_meas 0
_exptl_crystal_description block
_exptl_crystal_F_000 356
_exptl_crystal_size_max 0.30
_exptl_crystal_size_mid 0.20
_exptl_crystal_size_min 0.20
_refine_diff_density_max 1.005
_refine_diff_density_min -0.224
_refine_diff_density_rms 0.087
_refine_ls_extinction_method none
_refine_ls_goodness_of_fit_ref 1.052
_refine_ls_hydrogen_treatment constr
_refine_ls_matrix_type full
_refine_ls_number_parameters 190
_refine_ls_number_reflns 3700
_refine_ls_number_restraints 0
_refine_ls_restrained_S_all 1.052
_refine_ls_R_factor_all 0.0438
_refine_ls_R_factor_gt 0.0389
_refine_ls_shift/su_max 0.006
_refine_ls_shift/su_mean 0.001
_refine_ls_structure_factor_coef Fsqd
_refine_ls_weighting_details 'calc w=1/[\s^2^(Fo^2^)+(0.0702P)^2^+0.1369P] where P=(Fo^2^+2Fc^2^)/3'
_refine_ls_weighting_scheme calc
_refine_ls_wR_factor_gt 0.1051
_refine_ls_wR_factor_ref 0.1082
_reflns_number_gt 3281
_reflns_number_total 3700
_reflns_threshold_expression >2sigma(I)
_cod_data_source_file ja060968gsi20060412_015421.cif
_cod_data_source_block sn01
_cod_database_code 4110634

loop_
_symmetry_equiv_pos_as_xyz
'x, y, z'
'-x, -y, -z'

loop_
_atom_site_label
_atom_site_type_symbol
_atom_site_fract_x
_atom_site_fract_y
_atom_site_fract_z
_atom_site_U_iso_or_equiv
_atom_site_adp_type
_atom_site_occupancy
_atom_site_symmetry_multiplicity
_atom_site_calc_flag
_atom_site_refinement_flags
Br1 Br -0.16292(4) 0.29606(3) 1.188649(14) 0.05373(11) Uani 1 1 d .
O1 O 0.4141(2) 0.2064(2) 0.80729(9) 0.0438(3) Uani 1 1 d .
C1 C 0.0423(3) 0.2771(3) 1.09134(13) 0.0399(4) Uani 1 1 d .
O3 O 0.4911(3) 0.5781(2) 0.62663(13) 0.0583(5) Uani 1 1 d .
C3 C 0.1381(3) 0.2129(3) 0.94946(14) 0.0428(4) Uani 1 1 d .
H3 H 0.1040 0.1799 0.9005 0.051 Uiso 1 1 calc R
C12 C 0.4035(3) 0.2746(3) 0.65884(12) 0.0360(4) Uani 1 1 d .
C13 C 0.3691(3) 0.4813(3) 0.62757(14) 0.0415(4) Uani 1 1 d .
C7 C 0.4945(3) 0.2364(3) 0.87257(13) 0.0403(4) Uani 1 1 d .
C16 C 0.1855(3) 0.2245(3) 0.66816(14) 0.0432(4) Uani 1 1 d .
H16 H 0.1434 0.1583 0.7247 0.052 Uiso 1 1 calc R
C4 C 0.3349(3) 0.2483(3) 0.94877(13) 0.0371(4) Uani 1 1 d .
O2 O 0.6705(3) 0.2543(3) 0.86897(12) 0.0604(5) Uani 1 1 d .
C2 C -0.0074(3) 0.2256(3) 1.02117(15) 0.0463(5) Uani 1 1 d .
H2 H -0.1406 0.1991 1.0222 0.056 Uiso 1 1 calc R
C5 C 0.3801(3) 0.2989(3) 1.02069(14) 0.0447(5) Uani 1 1 d .
H5 H 0.5143 0.3224 1.0207 0.054 Uiso 1 1 calc R
C11 C 0.4876(4) 0.1460(3) 0.58631(14) 0.0454(5) Uani 1 1 d .
H11 H 0.5211 0.2168 0.5299 0.054 Uiso 1 1 calc R
C8 C 0.5440(3) 0.1933(3) 0.72688(13) 0.0408(4) Uani 1 1 d .
H8 H 0.6570 0.2633 0.7217 0.049 Uiso 1 1 calc R
C6 C 0.2342(4) 0.3158(3) 1.09227(14) 0.0466(5) Uani 1 1 d .
H6 H 0.2653 0.3530 1.1408 0.056 Uiso 1 1 calc R
C9 C 0.6400(4) -0.0131(4) 0.71188(16) 0.0538(6) Uani 1 1 d .
H9A H 0.7748 -0.0627 0.7352 0.065 Uiso 1 1 calc R
H9B H 0.5420 -0.0939 0.7379 0.065 Uiso 1 1 calc R
C10 C 0.6750(4) -0.0055(4) 0.61675(17) 0.0529(5) Uani 1 1 d .
H10A H 0.6784 -0.1295 0.6002 0.064 Uiso 1 1 calc R
H10B H 0.8095 0.0293 0.5927 0.064 Uiso 1 1 calc R
C17 C 0.2725(4) 0.0915(4) 0.60010(17) 0.0551(6) Uani 1 1 d .
H17A H 0.1974 0.1290 0.5502 0.066 Uiso 1 1 calc R
H17B H 0.2815 -0.0433 0.6217 0.066 Uiso 1 1 calc R
C14 C 0.1597(4) 0.5439(4) 0.59387(18) 0.0553(6) Uani 1 1 d .
H14A H 0.1786 0.5324 0.5332 0.066 Uiso 1 1 calc R
H14B H 0.0910 0.6766 0.6024 0.066 Uiso 1 1 calc R
C15 C 0.0292(4) 0.4107(4) 0.64423(17) 0.0528(5) Uani 1 1 d .
H15A H -0.0708 0.3904 0.6100 0.063 Uiso 1 1 calc R
H15B H -0.0519 0.4641 0.6952 0.063 Uiso 1 1 calc R

loop_
_atom_site_aniso_label
_atom_site_aniso_U_11
_atom_site_aniso_U_22
_atom_site_aniso_U_33
_atom_site_aniso_U_23
_atom_site_aniso_U_13
_atom_site_aniso_U_12
Br1 0.05009(16) 0.05621(17) 0.04697(16) 0.00360(10) 0.00207(10) -0.01063(11)
O1 0.0347(7) 0.0634(9) 0.0355(7) 0.0000(6) -0.0076(6) -0.0174(7)
C1 0.0389(10) 0.0357(9) 0.0407(10) 0.0047(7) -0.0039(8) -0.0079(8)
O3 0.0492(9) 0.0458(9) 0.0795(13) 0.0093(8) -0.0107(8) -0.0201(7)
C3 0.0345(10) 0.0526(12) 0.0456(11) -0.0054(9) -0.0089(8) -0.0160(9)
C12 0.0318(8) 0.0377(9) 0.0358(9) 0.0021(7) -0.0051(7) -0.0073(7)
C13 0.0373(10) 0.0398(10) 0.0429(10) 0.0034(8) -0.0039(8) -0.0078(8)
C7 0.0359(9) 0.0445(10) 0.0416(10) 0.0013(8) -0.0116(8) -0.0117(8)
C16 0.0403(10) 0.0536(12) 0.0382(10) 0.0017(9) -0.0068(8) -0.0194(9)
C4 0.0316(9) 0.0388(9) 0.0408(10) 0.0040(7) -0.0110(7) -0.0101(7)
O2 0.0382(8) 0.0995(15) 0.0508(10) -0.0112(9) -0.0084(7) -0.0268(9)
C2 0.0337(10) 0.0547(12) 0.0530(12) -0.0040(10) -0.0075(9) -0.0157(9)
C5 0.0370(10) 0.0566(12) 0.0448(11) 0.0012(9) -0.0122(8) -0.0192(9)
C11 0.0462(11) 0.0468(11) 0.0397(10) -0.0028(8) -0.0033(8) -0.0082(9)
C8 0.0330(9) 0.0483(11) 0.0384(10) 0.0045(8) -0.0067(7) -0.0096(8)
C6 0.0489(12) 0.0548(12) 0.0397(11) 0.0005(9) -0.0129(9) -0.0182(10)
C9 0.0454(12) 0.0494(12) 0.0544(13) 0.0107(10) -0.0055(10) -0.0012(9)
C10 0.0459(12) 0.0474(12) 0.0579(14) -0.0053(10) 0.0008(10) -0.0036(9)
C17 0.0536(13) 0.0595(14) 0.0575(14) -0.0118(11) -0.0091(11) -0.0191(11)
C14 0.0424(11) 0.0539(13) 0.0628(15) 0.0094(11) -0.0157(10) -0.0043(10)
C15 0.0344(10) 0.0642(14) 0.0567(14) -0.0032(11) -0.0086(9) -0.0074(10)

loop_
_atom_type_symbol
_atom_type_description
_atom_type_scat_dispersion_real
_atom_type_scat_dispersion_imag
_atom_type_scat_source
C C 0.0033 0.0016 'International Tables Vol C Tables 4.2.6.8 and 6.1.1.4'
H H 0.0000 0.0000 'International Tables Vol C Tables 4.2.6.8 and 6.1.1.4'
O O 0.0106 0.0060 'International Tables Vol C Tables 4.2.6.8 and 6.1.1.4'
Br Br -0.2901 2.4595 'International Tables Vol C Tables 4.2.6.8 and 6.1.1.4'

loop_
_geom_angle_atom_site_label_1
_geom_angle_atom_site_label_2
_geom_angle_atom_site_label_3
_geom_angle
C7 O1 C8 119.33(16)
C6 C1 C2 121.9(2)
C6 C1 Br1 119.80(17)
C2 C1 Br1 118.34(16)
C2 C3 C4 120.1(2)
C13 C12 C8 118.46(18)
C13 C12 C16 106.72(16)
C8 C12 C16 119.24(17)
C13 C12 C11 112.94(17)
C8 C12 C11 106.47(16)
C16 C12 C11 89.38(16)
O3 C13 C12 125.81(19)
O3 C13 C14 126.4(2)
C12 C13 C14 107.72(18)
O2 C7 O1 124.2(2)
O2 C7 C4 124.92(19)
O1 C7 C4 110.85(16)
C15 C16 C17 117.2(2)
C15 C16 C12 105.64(17)
C17 C16 C12 90.22(17)
C5 C4 C3 118.9(2)
C5 C4 C7 119.65(17)
C3 C4 C7 121.40(18)
C1 C2 C3 119.42(19)
C6 C5 C4 121.46(19)
C10 C11 C17 116.9(2)
C10 C11 C12 105.29(18)
C17 C11 C12 89.30(17)
O1 C8 C12 108.19(16)
O1 C8 C9 111.57(18)
C12 C8 C9 104.82(18)
C1 C6 C5 118.2(2)
C10 C9 C8 104.08(18)
C9 C10 C11 105.25(19)
C16 C17 C11 90.99(17)
C13 C14 C15 104.71(19)
C14 C15 C16 106.40(18)

loop_
_geom_bond_atom_site_label_1
_geom_bond_atom_site_label_2
_geom_bond_distance
Br1 C1 1.902(2)
O1 C7 1.342(2)
O1 C8 1.442(3)
C1 C6 1.378(3)
C1 C2 1.379(3)
O3 C13 1.207(3)
C3 C2 1.381(3)
C3 C4 1.394(3)
C12 C13 1.498(3)
C12 C8 1.519(3)
C12 C16 1.560(3)
C12 C11 1.575(3)
C13 C14 1.514(3)
C7 O2 1.199(3)
C7 C4 1.485(3)
C16 C15 1.530(3)
C16 C17 1.541(4)
C4 C5 1.388(3)
C5 C6 1.381(3)
C11 C10 1.533(3)
C11 C17 1.551(3)
C8 C9 1.535(3)
C9 C10 1.522(4)
C14 C15 1.523(4)

loop_
_geom_torsion_atom_site_label_1
_geom_torsion_atom_site_label_2
_geom_torsion_atom_site_label_3
_geom_torsion_atom_site_label_4
_geom_torsion
C8 C12 C13 O3 28.3(3)
C16 C12 C13 O3 166.3(2)
C11 C12 C13 O3 -97.1(3)
C8 C12 C13 C14 -154.3(2)
C16 C12 C13 C14 -16.4(2)
C11 C12 C13 C14 80.2(2)
C8 O1 C7 O2 0.3(3)
C8 O1 C7 C4 179.05(17)
C13 C12 C16 C15 -2.0(2)
C8 C12 C16 C15 135.6(2)
C11 C12 C16 C15 -115.81(18)
C13 C12 C16 C17 116.36(19)
C8 C12 C16 C17 -106.0(2)
C11 C12 C16 C17 2.55(17)
C2 C3 C4 C5 -0.9(3)
C2 C3 C4 C7 -179.8(2)
O2 C7 C4 C5 5.6(3)
O1 C7 C4 C5 -173.16(19)
O2 C7 C4 C3 -175.5(2)
O1 C7 C4 C3 5.7(3)
C6 C1 C2 C3 -0.3(3)
Br1 C1 C2 C3 179.29(18)
C4 C3 C2 C1 1.2(3)
C3 C4 C5 C6 -0.4(3)
C7 C4 C5 C6 178.5(2)
C13 C12 C11 C10 131.77(19)
C8 C12 C11 C10 0.1(2)
C16 C12 C11 C10 -120.30(18)
C13 C12 C11 C17 -110.46(19)
C8 C12 C11 C17 117.88(18)
C16 C12 C11 C17 -2.53(17)
C7 O1 C8 C12 -146.75(18)
C7 O1 C8 C9 98.5(2)
C13 C12 C8 O1 90.1(2)
C16 C12 C8 O1 -42.6(3)
C11 C12 C8 O1 -141.42(17)
C13 C12 C8 C9 -150.77(19)
C16 C12 C8 C9 76.5(2)
C11 C12 C8 C9 -22.3(2)
C2 C1 C6 C5 -1.0(3)
Br1 C1 C6 C5 179.44(17)
C4 C5 C6 C1 1.3(3)
O1 C8 C9 C10 153.25(18)
C12 C8 C9 C10 36.4(2)
C8 C9 C10 C11 -36.4(2)
C17 C11 C10 C9 -74.8(3)
C12 C11 C10 C9 22.3(2)
C15 C16 C17 C11 105.2(2)
C12 C16 C17 C11 -2.59(17)
C10 C11 C17 C16 109.4(2)
C12 C11 C17 C16 2.56(17)
O3 C13 C14 C15 -154.2(3)
C12 C13 C14 C15 28.4(3)
C13 C14 C15 C16 -29.4(3)
C17 C16 C15 C14 -79.1(3)
C12 C16 C15 C14 19.4(3)
